data_7030136
loop_
_publ_author_name
'Dumitru, Florina'
'Legrand, Yves-Marie'
'Petit, Eddy'
'van der Lee, Arie'
'Barboiu, Mihail'

_publ_section_title
;
 Self-sorting of metallosupramolecular DCLs via double-level exchange:
 amplification in solution and solid state modulation.
;
_journal_issue 38
_journal_name_full 'Dalton transactions (Cambridge, England : 2003)'
_journal_page_first 11860
_journal_page_last 11865
_journal_paper_doi 10.1039/c2dt31532g
_journal_volume 41
_journal_year 2012
_chemical_formula_moiety 'C38 H30 N6 O4 Zn, 2(C F3 O3 S), 2(C2 H3 N)'
_chemical_formula_sum 'C44 H36 F6 N8 O10 S2 Zn'
_chemical_formula_weight 1080.34
_space_group_IT_number 14
_symmetry_cell_setting monoclinic
_symmetry_space_group_name_Hall '-P 2ybc'
_symmetry_space_group_name_H-M 'P 1 21/c 1'
_atom_sites_solution_hydrogens difmap
_atom_sites_solution_primary other
_cell_angle_alpha 90
_cell_angle_beta 113.144(5)
_cell_angle_gamma 90
_cell_formula_units_Z 4
_cell_length_a 25.5485(11)
_cell_length_b 8.2860(3)
_cell_length_c 23.8465(11)
_cell_measurement_reflns_used 9410
_cell_measurement_temperature 175
_cell_measurement_theta_max 32.4240
_cell_measurement_theta_min 2.8736
_cell_volume 4641.9(4)
_computing_cell_refinement
;
CrysAlisPro, Oxford Diffraction Ltd.,
Version 1.171.34.40 (release 27-08-2010 CrysAlis171 .NET)
(compiled Aug 27 2010,11:50:40)
;
_computing_data_collection
;
CrysAlisPro, Oxford Diffraction Ltd.,
Version 1.171.34.40 (release 27-08-2010 CrysAlis171 .NET)
(compiled Aug 27 2010,11:50:40)
;
_computing_data_reduction
;
CrysAlisPro, Oxford Diffraction Ltd.,
Version 1.171.34.40 (release 27-08-2010 CrysAlis171 .NET)
(compiled Aug 27 2010,11:50:40)
;
_computing_molecular_graphics 'CAMERON (Watkin et al., 1996)'
_computing_publication_material 'CRYSTALS (Betteridge et al., 2003)'
_computing_structure_refinement 'CRYSTALS (Betteridge et al., 2003)'
_computing_structure_solution 'USER DEFINED STRUCTURE SOLUTION'
_diffrn_ambient_temperature 175
_diffrn_detector_area_resol_mean 8.4205
_diffrn_measured_fraction_theta_full 0.996
_diffrn_measured_fraction_theta_max 0.909
_diffrn_measurement_details
;
1 omega -54.00 61.00 1.0000 27.0000
omega____ theta____ kappa____ phi______ frames
- 30.0000 -79.0000 0.0000 115

2 omega -54.00 61.00 1.0000 27.0000
omega____ theta____ kappa____ phi______ frames
- 30.0000 -79.0000 90.0000 115

3 omega -54.00 61.00 1.0000 27.0000
omega____ theta____ kappa____ phi______ frames
- 30.0000 -79.0000 180.0000 115

4 omega -54.00 61.00 1.0000 27.0000
omega____ theta____ kappa____ phi______ frames
- 30.0000 -79.0000 270.0000 115

5 omega -111.00 10.00 1.0000 27.0000
omega____ theta____ kappa____ phi______ frames
- -25.0000 -80.0000 100.0000 121

6 omega -116.00 71.00 1.0000 27.0000
omega____ theta____ kappa____ phi______ frames
- -25.0000 -10.0000 180.0000 187

7 omega -110.00 12.00 1.0000 27.0000
omega____ theta____ kappa____ phi______ frames
- -25.0000 -80.0000 0.0000 122

;
_diffrn_measurement_device Serial
_diffrn_measurement_device_type 'Xcalibur, Sapphire2, large Be window'
_diffrn_measurement_method '\w scans'
_diffrn_orient_matrix_UB_11 0.0272925000
_diffrn_orient_matrix_UB_12 -0.0273244000
_diffrn_orient_matrix_UB_13 0.0030431000
_diffrn_orient_matrix_UB_21 -0.0064470000
_diffrn_orient_matrix_UB_22 0.0203637000
_diffrn_orient_matrix_UB_23 -0.0308928000
_diffrn_orient_matrix_UB_31 0.0111832000
_diffrn_orient_matrix_UB_32 0.0785490000
_diffrn_orient_matrix_UB_33 0.0090758000
_diffrn_radiation_monochromator graphite
_diffrn_radiation_source 'Enhance (Mo) X-ray Source'
_diffrn_radiation_type 'Mo K\a'
_diffrn_radiation_wavelength 0.71073
_diffrn_reflns_av_R_equivalents 0.140
_diffrn_reflns_av_sigmaI/netI 0.3193
_diffrn_reflns_limit_h_max 38
_diffrn_reflns_limit_h_min -37
_diffrn_reflns_limit_k_max 12
_diffrn_reflns_limit_k_min -11
_diffrn_reflns_limit_l_max 34
_diffrn_reflns_limit_l_min -35
_diffrn_reflns_number 87153
_diffrn_reflns_theta_full 27.623
_diffrn_reflns_theta_max 32.497
_diffrn_reflns_theta_min 2.879
_exptl_absorpt_coefficient_mu 0.710
_exptl_absorpt_correction_T_max 1.00000
_exptl_absorpt_correction_T_min 0.92163
_exptl_absorpt_correction_type multi-scan
_exptl_absorpt_process_details
;
CrysAlisPro, Oxford Diffraction Ltd.,
Version 1.171.34.40 (release 27-08-2010 CrysAlis171 .NET)
(compiled Aug 27 2010,11:50:40)
Empirical absorption correction using spherical harmonics,
implemented in SCALE3 ABSPACK scaling algorithm.
;
_exptl_crystal_colour yellow
_exptl_crystal_density_diffrn 1.546
_exptl_crystal_density_method 'not measured'
_exptl_crystal_description prism
_exptl_crystal_F_000 2208
_exptl_crystal_size_max 0.20
_exptl_crystal_size_mid 0.10
_exptl_crystal_size_min 0.05
_refine_diff_density_max 1.46
_refine_diff_density_min -0.86
_refine_ls_extinction_method None
_refine_ls_goodness_of_fit_ref 1.0988
_refine_ls_hydrogen_treatment mixed
_refine_ls_matrix_type full
_refine_ls_number_parameters 652
_refine_ls_number_reflns 7541
_refine_ls_number_restraints 8
_refine_ls_R_factor_all 0.1786
_refine_ls_R_factor_gt 0.0720
_refine_ls_shift/su_max 0.0011638
_refine_ls_shift/su_mean 0.0000312
_refine_ls_structure_factor_coef F
_refine_ls_weighting_details
;
Method, part 1, Chebychev polynomial, (Watkin, 1994, Prince, 1982)
[weight] = 1.0/[A~0~*T~0~(x)+A~1~*T~1~(x) ... +A~n-1~]*T~n-1~(x)]
where A~i~ are the Chebychev coefficients listed below and x= Fcalc/Fmax
Method = Robust Weighting (Prince, 1982)
W = [weight] * [1-(deltaF/6*sigmaF)^2^]^2^
A~i~ are:
3.04 -3.87 1.72 -0.742 -0.687
;
_refine_ls_weighting_scheme calc
_refine_ls_wR_factor_all 0.0975
_refine_ls_wR_factor_gt 0.0507
_refine_ls_wR_factor_ref 0.0507
_reflns_limit_h_max 35
_reflns_limit_h_min -38
_reflns_limit_k_max 12
_reflns_limit_k_min 0
_reflns_limit_l_max 35
_reflns_limit_l_min 0
_reflns_number_gt 7541
_reflns_number_total 15280
_reflns_threshold_expression I>2.0\s(I)
_oxford_diffrn_Wilson_B_factor 1.17
_oxford_diffrn_Wilson_scale 5.15
_oxford_refine_ls_r_factor_ref 0.0720
_oxford_refine_ls_scale 0.4089(5)
_oxford_reflns_number_all 15280
_oxford_reflns_threshold_expression_ref I>2.0\s(I)
_cod_data_source_file c2dt31532g.txt
_cod_data_source_block 1_vdlee46
_cod_original_sg_symbol_H-M 'P 21/c '
_cod_database_code 7030136
_cell_oxdiff_length_a 23.8501(9)
_cell_oxdiff_length_b 8.2840(3)
_cell_oxdiff_length_c 25.5491(9)
_cell_oxdiff_angle_alpha 89.972(3)
_cell_oxdiff_angle_beta 113.140(3)
_cell_oxdiff_angle_gamma 89.998(3)
_cell_oxdiff_volume 4641.7(3)
_cell_oxdiff_measurement_reflns_used 9410
_montpellier_reflns_maxres 0.81
_montpellier_reflns_completeness_maxres 99.78
_montpellier_reflns_redundancy_maxres 7.07

loop_
_symmetry_equiv_pos_as_xyz
x,y,z
-x,-y,-z
x,-y+1/2,z+1/2
-x,y+1/2,-z+1/2

loop_
_atom_site_label
_atom_site_type_symbol
_atom_site_fract_x
_atom_site_fract_y
_atom_site_fract_z
_atom_site_U_iso_or_equiv
_atom_site_occupancy
_atom_site_adp_type
_atom_site_refinement_flags_posn
Zn1 Zn 0.278116(15) 0.04743(5) 0.573881(17) 0.0210 1.0000 Uani .
N2 N 0.24690(10) 0.0461(4) 0.48071(12) 0.0206 1.0000 Uani .
C3 C 0.20584(13) 0.1501(4) 0.44885(16) 0.0235 1.0000 Uani .
C4 C 0.18536(13) 0.2526(4) 0.48619(15) 0.0225 1.0000 Uani .
N5 N 0.21244(11) 0.2500(3) 0.54402(12) 0.0208 1.0000 Uani .
C6 C 0.19476(13) 0.3462(4) 0.58318(15) 0.0218 1.0000 Uani .
C7 C 0.13776(13) 0.3743(4) 0.57145(15) 0.0230 1.0000 Uani .
C8 C 0.12307(13) 0.4726(4) 0.61012(15) 0.0229 1.0000 Uani .
C9 C 0.16520(13) 0.5412(4) 0.66060(14) 0.0235 1.0000 Uani D
O10 O 0.15327(11) 0.6391(4) 0.70013(12) 0.0350 1.0000 Uani D
H101 H 0.1189(5) 0.652(5) 0.6881(12) 0.0528 1.0000 Uiso D
C11 C 0.22218(14) 0.5120(4) 0.67320(16) 0.0268 1.0000 Uani .
C12 C 0.23677(13) 0.4135(4) 0.63463(15) 0.0238 1.0000 Uani .
H121 H 0.2749 0.3914 0.6426 0.0287 1.0000 Uiso R
H111 H 0.2503 0.5572 0.7078 0.0319 1.0000 Uiso R
H81 H 0.0851 0.4925 0.6025 0.0280 1.0000 Uiso R
H71 H 0.1098 0.3268 0.5381 0.0281 1.0000 Uiso R
H41 H 0.1534 0.3171 0.4671 0.0265 1.0000 Uiso R
C13 C 0.18741(15) 0.1615(5) 0.38598(16) 0.0285 1.0000 Uani .
C14 C 0.21231(15) 0.0643(5) 0.35647(16) 0.0307 1.0000 Uani .
C15 C 0.25518(14) -0.0431(5) 0.39011(15) 0.0294 1.0000 Uani .
C16 C 0.27142(13) -0.0485(5) 0.45243(15) 0.0238 1.0000 Uani .
C17 C 0.31684(14) -0.1536(4) 0.49344(16) 0.0249 1.0000 Uani .
N18 N 0.32861(11) -0.1491(3) 0.55066(13) 0.0218 1.0000 Uani .
C19 C 0.37417(13) -0.2439(4) 0.59127(16) 0.0236 1.0000 Uani .
C20 C 0.37085(14) -0.2991(4) 0.64506(17) 0.0281 1.0000 Uani .
C21 C 0.41292(14) -0.3976(4) 0.68477(17) 0.0268 1.0000 Uani .
C22 C 0.45879(13) -0.4420(4) 0.67089(15) 0.0256 1.0000 Uani D
O23 O 0.49792(10) -0.5443(4) 0.71103(12) 0.0349 1.0000 Uani D
H231 H 0.5205(13) -0.574(5) 0.6966(10) 0.0522 1.0000 Uiso D
C24 C 0.46422(14) -0.3825(4) 0.61927(16) 0.0254 1.0000 Uani .
C25 C 0.42225(14) -0.2841(5) 0.57991(16) 0.0267 1.0000 Uani .
H251 H 0.4263 -0.2425 0.5456 0.0321 1.0000 Uiso R
H241 H 0.4958 -0.4068 0.6113 0.0306 1.0000 Uiso R
H211 H 0.4100 -0.4347 0.7203 0.0327 1.0000 Uiso R
H201 H 0.3396 -0.2708 0.6537 0.0345 1.0000 Uiso R
H171 H 0.3358 -0.2223 0.4770 0.0293 1.0000 Uiso R
H151 H 0.2722 -0.1103 0.3708 0.0349 1.0000 Uiso R
H141 H 0.2010 0.0712 0.3140 0.0373 1.0000 Uiso R
H131 H 0.1593 0.2326 0.3641 0.0332 1.0000 Uiso R
N26 N 0.31161(11) 0.0621(3) 0.66709(12) 0.0222 1.0000 Uani .
C27 C 0.36125(14) 0.1378(4) 0.69583(16) 0.0262 1.0000 Uani .
C28 C 0.38729(13) 0.1964(4) 0.65441(16) 0.0269 1.0000 Uani .
N29 N 0.35645(11) 0.1975(3) 0.59756(13) 0.0237 1.0000 Uani .
C30 C 0.37672(14) 0.2600(4) 0.55473(16) 0.0259 1.0000 Uani .
C31 C 0.33900(13) 0.3526(4) 0.50760(17) 0.0256 1.0000 Uani .
C32 C 0.35616(14) 0.4237(4) 0.46522(16) 0.0276 1.0000 Uani .
C33 C 0.41189(14) 0.4025(4) 0.47032(16) 0.0253 1.0000 Uani D
O34 O 0.43169(11) 0.4717(4) 0.43116(12) 0.0363 1.0000 Uani D
H341 H 0.4095(11) 0.542(4) 0.4115(17) 0.0548 1.0000 Uiso D
C35 C 0.44898(14) 0.3053(5) 0.51621(18) 0.0314 1.0000 Uani .
C36 C 0.43172(14) 0.2340(5) 0.55835(18) 0.0305 1.0000 Uani .
H361 H 0.4569 0.1701 0.5894 0.0368 1.0000 Uiso R
H351 H 0.4852 0.2886 0.5179 0.0375 1.0000 Uiso R
H321 H 0.3306 0.4845 0.4338 0.0334 1.0000 Uiso R
H311 H 0.3027 0.3689 0.5057 0.0309 1.0000 Uiso R
H281 H 0.4241 0.2341 0.6698 0.0321 1.0000 Uiso R
C37 C 0.38157(16) 0.1687(5) 0.75801(17) 0.0342 1.0000 Uani .
C38 C 0.34834(18) 0.1227(5) 0.78879(17) 0.0385 1.0000 Uani .
C39 C 0.29674(16) 0.0458(5) 0.75906(15) 0.0327 1.0000 Uani .
C40 C 0.27975(14) 0.0164(4) 0.69683(15) 0.0242 1.0000 Uani .
C41 C 0.22555(14) -0.0609(4) 0.65796(15) 0.0254 1.0000 Uani .
N42 N 0.21530(11) -0.0770(3) 0.60120(12) 0.0212 1.0000 Uani .
C43 C 0.16226(13) -0.1399(4) 0.56126(15) 0.0230 1.0000 Uani .
C44 C 0.11117(14) -0.0979(4) 0.56662(16) 0.0242 1.0000 Uani .
C45 C 0.06019(14) -0.1655(5) 0.52666(17) 0.0284 1.0000 Uani .
C46 C 0.06043(14) -0.2759(4) 0.48335(16) 0.0263 1.0000 Uani D
O47 O 0.00954(10) -0.3442(4) 0.44792(13) 0.0380 1.0000 Uani D
H471 H 0.0150(3) -0.434(3) 0.4371(19) 0.0567 1.0000 Uiso D
C48 C 0.11061(14) -0.3113(4) 0.47631(15) 0.0253 1.0000 Uani .
C49 C 0.16130(14) -0.2427(4) 0.51463(15) 0.0233 1.0000 Uani .
H491 H 0.1949 -0.2665 0.5097 0.0281 1.0000 Uiso R
H481 H 0.1100 -0.3814 0.4465 0.0295 1.0000 Uiso R
H451 H 0.0261 -0.1371 0.5298 0.0337 1.0000 Uiso R
H441 H 0.1119 -0.0262 0.5973 0.0289 1.0000 Uiso R
H411 H 0.1999 -0.0974 0.6744 0.0302 1.0000 Uiso R
H391 H 0.2741 0.0122 0.7796 0.0394 1.0000 Uiso R
H381 H 0.3609 0.1443 0.8303 0.0454 1.0000 Uiso R
H371 H 0.4171 0.2180 0.7777 0.0408 1.0000 Uiso R
S50 S 0.01675(4) 0.30295(11) 0.35424(4) 0.0278 1.0000 Uani .
O51 O 0.06001(12) 0.3572(4) 0.33492(15) 0.0449 1.0000 Uani .
O52 O -0.04051(12) 0.3212(4) 0.31164(14) 0.0480 1.0000 Uani .
O53 O 0.02558(16) 0.3499(4) 0.41550(14) 0.0548 1.0000 Uani .
C54 C 0.02636(18) 0.0859(5) 0.3611(2) 0.0402 1.0000 Uani .
F55 F -0.01294(11) 0.0152(3) 0.37586(12) 0.0483 1.0000 Uani .
F56 F 0.02386(18) 0.0223(4) 0.30957(18) 0.0863 1.0000 Uani .
F57 F 0.07642(13) 0.0476(4) 0.4036(2) 0.0910 1.0000 Uani .
S58 S 0.38508(4) -0.19110(13) 0.33721(4) 0.0298 1.0000 Uani .
O59 O 0.35798(12) -0.2808(3) 0.37055(14) 0.0392 1.0000 Uani .
O60 O 0.43465(11) -0.2691(4) 0.33551(13) 0.0410 1.0000 Uani .
O61 O 0.34686(12) -0.1217(5) 0.28154(13) 0.0549 1.0000 Uani .
C62 C 0.41360(17) -0.0178(5) 0.3868(2) 0.0445 1.0000 Uani .
F63 F 0.37205(12) 0.0750(3) 0.38872(15) 0.0615 1.0000 Uani .
F64 F 0.44524(12) -0.0625(4) 0.44310(12) 0.0638 1.0000 Uani .
F65 F 0.44581(12) 0.0723(4) 0.36714(18) 0.0795 1.0000 Uani .
N66 N 0.21443(16) -0.4359(5) 0.41361(19) 0.0516 1.0000 Uani .
C67 C 0.17817(18) -0.3848(5) 0.3730(2) 0.0365 1.0000 Uani .
C68 C 0.1305(2) -0.3152(6) 0.3220(2) 0.0502 1.0000 Uani .
H681 H 0.1422 -0.2988 0.2891 0.0754 1.0000 Uiso R
H682 H 0.0991 -0.3885 0.3106 0.0751 1.0000 Uiso R
H683 H 0.1200 -0.2144 0.3341 0.0755 1.0000 Uiso R
N69 N 0.1589(2) 0.1113(7) 0.7363(2) 0.0717 1.0000 Uani .
C70 C 0.1196(2) 0.1866(6) 0.7245(2) 0.0454 1.0000 Uani .
C71 C 0.0694(2) 0.2861(6) 0.7102(2) 0.0512 1.0000 Uani .
H711 H 0.0488 0.2916 0.6669 0.0772 1.0000 Uiso R
H712 H 0.0448 0.2393 0.7282 0.0768 1.0000 Uiso R
H713 H 0.0798 0.3930 0.7263 0.0767 1.0000 Uiso R

loop_
_atom_site_aniso_label
_atom_site_aniso_U_11
_atom_site_aniso_U_22
_atom_site_aniso_U_33
_atom_site_aniso_U_23
_atom_site_aniso_U_13
_atom_site_aniso_U_12
Zn1 0.01663(15) 0.02411(19) 0.02118(17) -0.00126(18) 0.00638(13) -0.00078(17)
N2 0.0181(12) 0.0201(13) 0.0223(13) -0.0052(12) 0.0068(10) -0.0019(12)
C3 0.0187(14) 0.0241(17) 0.0278(17) 0.0016(14) 0.0095(13) 0.0021(13)
C4 0.0134(13) 0.0240(15) 0.0286(17) 0.0032(14) 0.0065(12) 0.0021(12)
N5 0.0176(12) 0.0196(13) 0.0254(14) -0.0014(11) 0.0086(11) 0.0001(10)
C6 0.0202(14) 0.0206(16) 0.0263(16) -0.0007(13) 0.0109(13) 0.0003(12)
C7 0.0193(14) 0.0240(17) 0.0229(16) -0.0021(14) 0.0053(13) -0.0058(13)
C8 0.0159(13) 0.0278(18) 0.0243(15) 0.0026(14) 0.0072(12) 0.0005(13)
C9 0.0255(15) 0.0231(16) 0.0243(15) 0.0011(15) 0.0124(13) 0.0023(15)
O10 0.0274(12) 0.0411(16) 0.0380(15) -0.0124(13) 0.0144(11) -0.0009(12)
C11 0.0219(15) 0.0263(18) 0.0270(17) -0.0028(14) 0.0041(13) 0.0007(13)
C12 0.0131(13) 0.0247(18) 0.0301(17) -0.0003(13) 0.0046(12) 0.0032(12)
C13 0.0251(16) 0.033(2) 0.0241(17) 0.0037(15) 0.0058(14) 0.0051(15)
C14 0.0305(17) 0.037(2) 0.0259(17) 0.0020(17) 0.0126(14) 0.0036(16)
C15 0.0285(16) 0.0343(19) 0.0270(16) -0.0051(17) 0.0126(13) 0.0030(17)
C16 0.0191(13) 0.0249(16) 0.0291(16) -0.0040(16) 0.0113(12) -0.0041(14)
C17 0.0230(15) 0.0222(17) 0.0311(18) -0.0067(14) 0.0125(14) 0.0008(13)
N18 0.0181(12) 0.0218(14) 0.0277(15) 0.0004(12) 0.0113(11) 0.0021(11)
C19 0.0202(15) 0.0217(16) 0.0283(17) -0.0036(14) 0.0090(13) 0.0001(13)
C20 0.0253(16) 0.0281(18) 0.038(2) -0.0004(16) 0.0206(15) 0.0012(15)
C21 0.0258(16) 0.0257(17) 0.0323(18) 0.0033(15) 0.0150(14) 0.0052(14)
C22 0.0204(14) 0.0234(17) 0.0319(17) -0.0039(16) 0.0091(13) 0.0025(14)
O23 0.0259(12) 0.0405(15) 0.0379(14) 0.0087(14) 0.0121(10) 0.0102(12)
C24 0.0188(14) 0.0270(17) 0.0334(18) -0.0038(15) 0.0135(13) -0.0011(13)
C25 0.0223(15) 0.0313(19) 0.0288(18) -0.0009(15) 0.0124(14) 0.0001(14)
N26 0.0176(12) 0.0192(14) 0.0263(14) -0.0002(12) 0.0050(10) 0.0003(11)
C27 0.0227(15) 0.0199(16) 0.0285(18) 0.0017(14) 0.0018(13) 0.0043(13)
C28 0.0142(13) 0.0237(17) 0.038(2) 0.0011(16) 0.0049(13) -0.0007(13)
N29 0.0176(12) 0.0201(14) 0.0318(15) -0.0023(12) 0.0079(11) -0.0015(11)
C30 0.0208(15) 0.0243(17) 0.0305(18) -0.0021(14) 0.0079(14) -0.0061(13)
C31 0.0168(14) 0.0195(16) 0.040(2) -0.0021(14) 0.0108(14) -0.0023(12)
C32 0.0251(16) 0.0265(19) 0.0313(18) -0.0034(15) 0.0113(14) -0.0023(14)
C33 0.0255(16) 0.0228(16) 0.0285(17) -0.0053(14) 0.0117(14) -0.0037(13)
O34 0.0293(13) 0.0471(17) 0.0381(14) 0.0041(13) 0.0193(12) -0.0033(13)
C35 0.0177(14) 0.038(2) 0.042(2) -0.0083(18) 0.0146(15) -0.0030(15)
C36 0.0191(15) 0.032(2) 0.038(2) -0.0003(16) 0.0088(14) 0.0031(14)
C37 0.0284(18) 0.031(2) 0.0301(19) 0.0025(16) -0.0032(15) -0.0004(16)
C38 0.049(2) 0.039(2) 0.0193(17) 0.0002(16) 0.0049(16) -0.0006(19)
C39 0.0427(19) 0.0320(19) 0.0209(16) 0.0026(17) 0.0099(14) 0.0021(18)
C40 0.0259(15) 0.0194(17) 0.0248(16) 0.0004(13) 0.0072(13) 0.0025(13)
C41 0.0246(15) 0.0232(17) 0.0296(17) -0.0007(15) 0.0120(13) -0.0024(14)
N42 0.0189(12) 0.0206(15) 0.0244(13) -0.0005(11) 0.0089(10) -0.0026(10)
C43 0.0215(15) 0.0202(16) 0.0270(17) 0.0019(13) 0.0091(13) -0.0032(13)
C44 0.0227(15) 0.0256(17) 0.0264(17) -0.0047(13) 0.0118(13) -0.0021(13)
C45 0.0179(14) 0.033(2) 0.0350(19) 0.0018(16) 0.0112(14) 0.0013(14)
C46 0.0234(15) 0.0279(19) 0.0239(17) 0.0004(14) 0.0052(13) -0.0048(14)
O47 0.0218(12) 0.0395(16) 0.0439(16) -0.0087(13) 0.0034(11) -0.0083(11)
C48 0.0280(16) 0.0237(17) 0.0218(16) -0.0046(14) 0.0073(13) -0.0042(14)
C49 0.0224(15) 0.0262(17) 0.0217(16) 0.0013(13) 0.0091(13) -0.0031(13)
S50 0.0235(4) 0.0261(4) 0.0341(5) -0.0026(4) 0.0116(3) 0.0000(4)
O51 0.0381(15) 0.0365(16) 0.071(2) 0.0062(15) 0.0324(15) -0.0008(13)
O52 0.0316(14) 0.0512(19) 0.0511(18) 0.0017(15) 0.0055(13) 0.0061(14)
O53 0.081(2) 0.0457(19) 0.0418(17) -0.0159(15) 0.0285(17) -0.0194(17)
C54 0.042(2) 0.031(2) 0.057(3) -0.0012(19) 0.029(2) -0.0014(17)
F55 0.0581(15) 0.0354(14) 0.0657(16) -0.0091(12) 0.0397(14) -0.0159(12)
F56 0.156(4) 0.0382(17) 0.119(3) -0.0205(18) 0.112(3) -0.0101(19)
F57 0.0480(17) 0.061(2) 0.152(3) 0.055(2) 0.026(2) 0.0136(16)
S58 0.0224(4) 0.0377(5) 0.0294(5) 0.0040(4) 0.0105(3) 0.0048(4)
O59 0.0407(15) 0.0299(15) 0.0570(18) 0.0018(13) 0.0302(14) 0.0007(12)
O60 0.0296(13) 0.0538(19) 0.0425(16) 0.0025(14) 0.0174(12) 0.0110(13)
O61 0.0361(16) 0.086(3) 0.0367(17) 0.0114(17) 0.0083(13) 0.0181(17)
C62 0.032(2) 0.032(2) 0.062(3) 0.006(2) 0.0093(19) 0.0014(17)
F63 0.0504(15) 0.0318(14) 0.096(2) -0.0072(14) 0.0227(15) 0.0105(12)
F64 0.0675(18) 0.0504(17) 0.0477(15) -0.0098(14) -0.0053(13) 0.0123(15)
F65 0.0498(17) 0.0484(19) 0.137(3) 0.0201(19) 0.0327(19) -0.0137(14)
N66 0.046(2) 0.047(2) 0.059(3) 0.002(2) 0.018(2) 0.0001(19)
C67 0.042(2) 0.029(2) 0.044(2) 0.0033(18) 0.023(2) 0.0007(18)
C68 0.052(3) 0.044(3) 0.053(3) 0.007(2) 0.018(2) -0.005(2)
N69 0.065(3) 0.077(3) 0.077(3) -0.005(3) 0.030(3) 0.014(3)
C70 0.060(3) 0.044(3) 0.034(2) -0.009(2) 0.021(2) -0.010(2)
C71 0.067(3) 0.041(3) 0.049(3) 0.003(2) 0.027(2) -0.002(2)

loop_
_atom_type_symbol
_atom_type_scat_dispersion_real
_atom_type_scat_dispersion_imag
_atom_type_scat_Cromer_Mann_a1
_atom_type_scat_Cromer_Mann_b1
_atom_type_scat_Cromer_Mann_a2
_atom_type_scat_Cromer_Mann_b2
_atom_type_scat_Cromer_Mann_a3
_atom_type_scat_Cromer_Mann_b3
_atom_type_scat_Cromer_Mann_a4
_atom_type_scat_Cromer_Mann_b4
_atom_type_scat_Cromer_Mann_c
_atom_type_scat_source
C 0.0033 0.0016 2.3100 20.8439 1.0200 10.2075 1.5886 0.5687 0.8650 51.6512 0.2156 'International Tables Vol C 4.2.6.8 and 6.1.1.4'
H 0.0000 0.0000 0.4930 10.5109 0.3229 26.1257 0.1402 3.1424 0.0408 57.7998 0.0030 'International Tables Vol C 4.2.6.8 and 6.1.1.4'
O 0.0106 0.0060 3.0485 13.2771 2.2868 5.7011 1.5463 0.3239 0.8670 32.9089 0.2508 'International Tables Vol C 4.2.6.8 and 6.1.1.4'
S 0.1246 0.1234 6.9053 1.4679 5.2034 22.2151 1.4379 0.2536 1.5863 56.1720 0.8669 'International Tables Vol C 4.2.6.8 and 6.1.1.4'
Zn 0.2839 1.4301 14.0743 3.2655 7.0318 0.2333 5.1652 10.3163 2.4100 58.7097 1.3041 'International Tables Vol C 4.2.6.8 and 6.1.1.4'
F 0.0171 0.0103 3.5392 10.2825 2.6412 4.2944 1.5170 0.2615 1.0243 26.1476 0.2776 'International Tables Vol C 4.2.6.8 and 6.1.1.4'
S 0.1246 0.1234 6.9053 1.4679 5.2034 22.2151 1.4379 0.2536 1.5863 56.1720 0.8669 'International Tables Vol C 4.2.6.8 and 6.1.1.4'
N 0.0061 0.0033 12.2126 0.0057 3.1322 9.8933 2.0125 28.9975 1.1663 0.5826 -11.5290 'International Tables Vol C 4.2.6.8 and 6.1.1.4'

loop_
_montpellier_diffrn_reflns_class_number
_montpellier_diffrn_reflns_class_d_res_high
_montpellier_diffrn_reflns_class_d_res_low
_montpellier_diffrn_reflns_class_redundancy
_montpellier_diffrn_reflns_class_av_i/ui
_diffrn_reflns_class_av_R_eq
_montpellier_diffrn_reflns_class_completeness_shell
_montpellier_diffrn_reflns_class_cumul_completeness
0 100.0 1.50 8.6 29.78 0.040 98.7 98.72
1 1.50 1.18 8.3 12.13 0.097 100.0 99.36
2 1.18 1.03 7.4 7.61 0.142 100.0 99.57
3 1.03 0.93 6.6 4.85 0.231 100.0 99.68
4 0.93 0.86 6.0 3.32 0.354 100.0 99.74
5 0.86 0.81 5.6 2.09 0.500 100.0 99.78
6 0.81 0.77 5.2 1.72 0.573 100.0 99.82
7 0.77 0.74 4.1 1.22 0.651 99.9 99.82
8 0.74 0.71 2.7 0.81 0.647 98.7 99.70
9 0.71 0.66 1.7 0.51 0.645 50.8 90.93

loop_
_geom_angle_atom_site_label_1
_geom_angle_atom_site_label_2
_geom_angle_atom_site_label_3
_geom_angle
_geom_angle_publ_flag
N2 Zn1 N5 74.92(10) yes
N2 Zn1 N18 75.42(10) yes
N5 Zn1 N18 150.25(10) yes
N2 Zn1 N26 176.50(12) yes
N5 Zn1 N26 103.74(10) yes
N18 Zn1 N26 105.75(10) yes
N2 Zn1 N29 101.89(11) yes
N5 Zn1 N29 98.36(10) yes
N18 Zn1 N29 85.57(10) yes
N26 Zn1 N29 75.02(11) yes
N2 Zn1 N42 107.43(10) yes
N5 Zn1 N42 84.55(10) yes
N18 Zn1 N42 106.53(10) yes
N26 Zn1 N42 75.51(10) yes
N29 Zn1 N42 150.23(10) yes
Zn1 N2 C3 119.8(2) yes
Zn1 N2 C16 119.4(2) yes
C3 N2 C16 120.5(3) yes
N2 C3 C4 114.5(3) yes
N2 C3 C13 121.0(3) yes
C4 C3 C13 124.5(3) yes
C3 C4 N5 118.3(3) yes
C3 C4 H41 119.2 no
N5 C4 H41 122.5 no
Zn1 N5 C4 111.7(2) yes
Zn1 N5 C6 126.1(2) yes
C4 N5 C6 121.3(3) yes
N5 C6 C7 122.5(3) yes
N5 C6 C12 117.9(3) yes
C7 C6 C12 119.6(3) yes
C6 C7 C8 120.0(3) yes
C6 C7 H71 119.8 no
C8 C7 H71 120.2 no
C7 C8 C9 119.9(3) yes
C7 C8 H81 120.5 no
C9 C8 H81 119.6 no
C8 C9 O10 122.4(3) yes
C8 C9 C11 120.5(3) yes
O10 C9 C11 117.0(3) yes
C9 O10 H101 109.5(3) no
C9 C11 C12 119.5(3) yes
C9 C11 H111 120.0 no
C12 C11 H111 120.5 no
C6 C12 C11 120.4(3) yes
C6 C12 H121 118.9 no
C11 C12 H121 120.7 no
C3 C13 C14 118.9(3) yes
C3 C13 H131 121.1 no
C14 C13 H131 120.0 no
C13 C14 C15 119.7(3) yes
C13 C14 H141 120.4 no
C15 C14 H141 120.0 no
C14 C15 C16 118.5(3) yes
C14 C15 H151 120.8 no
C16 C15 H151 120.8 no
C15 C16 N2 121.5(3) yes
C15 C16 C17 124.1(3) yes
N2 C16 C17 114.5(3) yes
C16 C17 N18 119.0(3) yes
C16 C17 H171 119.2 no
N18 C17 H171 121.8 no
Zn1 N18 C17 111.3(2) yes
Zn1 N18 C19 128.3(2) yes
C17 N18 C19 119.8(3) yes
N18 C19 C20 118.5(3) yes
N18 C19 C25 123.1(3) yes
C20 C19 C25 118.4(3) yes
C19 C20 C21 120.7(3) yes
C19 C20 H201 119.3 no
C21 C20 H201 120.0 no
C20 C21 C22 119.7(3) yes
C20 C21 H211 119.9 no
C22 C21 H211 120.4 no
C21 C22 O23 116.8(3) yes
C21 C22 C24 120.5(3) yes
O23 C22 C24 122.7(3) yes
C22 O23 H231 109.5(3) no
C22 C24 C25 119.6(3) yes
C22 C24 H241 120.5 no
C25 C24 H241 119.9 no
C19 C25 C24 121.1(3) yes
C19 C25 H251 119.4 no
C24 C25 H251 119.5 no
Zn1 N26 C27 119.5(2) yes
Zn1 N26 C40 118.7(2) yes
C27 N26 C40 121.2(3) yes
N26 C27 C28 113.5(3) yes
N26 C27 C37 121.0(3) yes
C28 C27 C37 125.3(3) yes
C27 C28 N29 117.6(3) yes
C27 C28 H281 120.3 no
N29 C28 H281 122.1 no
Zn1 N29 C28 112.6(2) yes
Zn1 N29 C30 124.6(2) yes
C28 N29 C30 121.6(3) yes
N29 C30 C31 116.9(3) yes
N29 C30 C36 123.2(3) yes
C31 C30 C36 119.9(3) yes
C30 C31 C32 120.6(3) yes
C30 C31 H311 119.1 no
C32 C31 H311 120.3 no
C31 C32 C33 119.4(3) yes
C31 C32 H321 119.9 no
C33 C32 H321 120.8 no
C32 C33 O34 122.3(3) yes
C32 C33 C35 120.0(3) yes
O34 C33 C35 117.7(3) yes
C33 O34 H341 109.5(3) no
C33 C35 C36 120.5(3) yes
C33 C35 H351 118.9 no
C36 C35 H351 120.5 no
C30 C36 C35 119.5(3) yes
C30 C36 H361 120.2 no
C35 C36 H361 120.3 no
C27 C37 C38 117.9(3) yes
C27 C37 H371 119.9 no
C38 C37 H371 122.2 no
C37 C38 C39 121.2(4) yes
C37 C38 H381 119.1 no
C39 C38 H381 119.7 no
C38 C39 C40 117.5(3) yes
C38 C39 H391 121.9 no
C40 C39 H391 120.5 no
C39 C40 N26 121.2(3) yes
C39 C40 C41 124.6(3) yes
N26 C40 C41 114.2(3) yes
C40 C41 N42 117.4(3) yes
C40 C41 H411 121.1 no
N42 C41 H411 121.5 no
Zn1 N42 C41 113.1(2) yes
Zn1 N42 C43 126.0(2) yes
C41 N42 C43 119.6(3) yes
N42 C43 C44 121.7(3) yes
N42 C43 C49 118.3(3) yes
C44 C43 C49 119.9(3) yes
C43 C44 C45 119.4(3) yes
C43 C44 H441 119.6 no
C45 C44 H441 121.1 no
C44 C45 C46 120.0(3) yes
C44 C45 H451 119.6 no
C46 C45 H451 120.4 no
C45 C46 O47 117.0(3) yes
C45 C46 C48 120.4(3) yes
O47 C46 C48 122.6(3) yes
C46 O47 H471 109.5(3) no
C46 C48 C49 120.3(3) yes
C46 C48 H481 119.6 no
C49 C48 H481 120.2 no
C43 C49 C48 119.8(3) yes
C43 C49 H491 120.1 no
C48 C49 H491 120.1 no
O51 S50 O52 116.4(2) yes
O51 S50 O53 114.2(2) yes
O52 S50 O53 113.7(2) yes
O51 S50 C54 104.30(18) yes
O52 S50 C54 103.6(2) yes
O53 S50 C54 102.4(2) yes
S50 C54 F55 111.9(3) yes
S50 C54 F56 110.9(3) yes
F55 C54 F56 107.9(3) yes
S50 C54 F57 111.3(3) yes
F55 C54 F57 107.3(4) yes
F56 C54 F57 107.3(4) yes
O59 S58 O60 113.67(18) yes
O59 S58 O61 114.76(19) yes
O60 S58 O61 116.39(18) yes
O59 S58 C62 101.7(2) yes
O60 S58 C62 103.96(19) yes
O61 S58 C62 103.9(2) yes
S58 C62 F63 111.0(3) yes
S58 C62 F64 111.6(3) yes
F63 C62 F64 107.9(4) yes
S58 C62 F65 111.1(4) yes
F63 C62 F65 107.6(3) yes
F64 C62 F65 107.5(4) yes
N66 C67 C68 177.7(5) yes
C67 C68 H681 108.2 no
C67 C68 H682 108.6 no
H681 C68 H682 110.8 no
C67 C68 H683 109.6 no
H681 C68 H683 109.8 no
H682 C68 H683 109.8 no
N69 C70 C71 178.8(5) yes
C70 C71 H711 109.9 no
C70 C71 H712 109.7 no
H711 C71 H712 108.6 no
C70 C71 H713 110.4 no
H711 C71 H713 109.5 no
H712 C71 H713 108.7 no

loop_
_geom_bond_atom_site_label_1
_geom_bond_atom_site_label_2
_geom_bond_distance
_geom_bond_publ_flag
Zn1 N2 2.044(3) yes
Zn1 N5 2.281(3) yes
Zn1 N18 2.277(3) yes
Zn1 N26 2.048(3) yes
Zn1 N29 2.232(3) yes
Zn1 N42 2.210(3) yes
N2 C3 1.339(4) yes
N2 C16 1.339(4) yes
C3 C4 1.468(5) yes
C3 C13 1.387(5) yes
C4 N5 1.277(4) yes
C4 H41 0.932 no
N5 C6 1.429(4) yes
C6 C7 1.390(4) yes
C6 C12 1.390(4) yes
C7 C8 1.388(5) yes
C7 H71 0.923 no
C8 C9 1.383(5) yes
C8 H81 0.930 no
C9 O10 1.366(4) yes
C9 C11 1.387(4) yes
O10 H101 0.816(10) no
C11 C12 1.385(5) yes
C11 H111 0.933 no
C12 H121 0.933 no
C13 C14 1.379(5) yes
C13 H131 0.917 no
C14 C15 1.395(5) yes
C14 H141 0.938 no
C15 C16 1.378(4) yes
C15 H151 0.932 no
C16 C17 1.473(5) yes
C17 N18 1.277(4) yes
C17 H171 0.927 no
N18 C19 1.422(4) yes
C19 C20 1.396(5) yes
C19 C25 1.398(4) yes
C20 C21 1.385(5) yes
C20 H201 0.930 no
C21 C22 1.387(4) yes
C21 H211 0.931 no
C22 O23 1.371(4) yes
C22 C24 1.383(5) yes
O23 H231 0.816(10) no
C24 C25 1.380(5) yes
C24 H241 0.921 no
C25 H251 0.929 no
N26 C27 1.337(4) yes
N26 C40 1.328(4) yes
C27 C28 1.473(5) yes
C27 C37 1.389(5) yes
C28 N29 1.272(4) yes
C28 H281 0.921 no
N29 C30 1.413(4) yes
C30 C31 1.389(5) yes
C30 C36 1.390(5) yes
C31 C32 1.381(5) yes
C31 H311 0.921 no
C32 C33 1.391(5) yes
C32 H321 0.927 no
C33 O34 1.352(4) yes
C33 C35 1.389(5) yes
O34 H341 0.819(10) no
C35 C36 1.379(5) yes
C35 H351 0.922 no
C36 H361 0.932 no
C37 C38 1.376(6) yes
C37 H371 0.935 no
C38 C39 1.382(6) yes
C38 H381 0.930 no
C39 C40 1.394(5) yes
C39 H391 0.935 no
C40 C41 1.476(5) yes
C41 N42 1.280(4) yes
C41 H411 0.936 no
N42 C43 1.415(4) yes
C43 C44 1.404(5) yes
C43 C49 1.393(5) yes
C44 C45 1.394(5) yes
C44 H441 0.937 no
C45 C46 1.381(5) yes
C45 H451 0.933 no
C46 O47 1.364(4) yes
C46 C48 1.388(5) yes
O47 H471 0.818(10) no
C48 C49 1.380(5) yes
C48 H481 0.913 no
C49 H491 0.932 no
S50 O51 1.427(3) yes
S50 O52 1.423(3) yes
S50 O53 1.441(3) yes
S50 C54 1.814(4) yes
C54 F55 1.323(5) yes
C54 F56 1.315(5) yes
C54 F57 1.321(5) yes
S58 O59 1.448(3) yes
S58 O60 1.437(3) yes
S58 O61 1.424(3) yes
S58 C62 1.821(5) yes
C62 F63 1.326(5) yes
C62 F64 1.319(5) yes
C62 F65 1.326(5) yes
N66 C67 1.128(5) yes
C67 C68 1.459(6) yes
C68 H681 0.953 no
C68 H682 0.956 no
C68 H683 0.955 no
N69 C70 1.119(6) yes
C70 C71 1.449(7) yes
C71 H711 0.958 no
C71 H712 0.967 no
C71 H713 0.960 no

loop_
_geom_hbond_atom_site_label_D
_geom_hbond_atom_site_label_H
_geom_hbond_atom_site_label_A
_geom_hbond_site_symmetry_A
_geom_hbond_angle_DHA
_geom_hbond_distance_DH
_geom_hbond_distance_HA
_geom_hbond_distance_DA
_geom_hbond_publ_flag
O10 H101 O52 2_566 161(3) 0.816 2.018 2.802(5) yes
C11 H111 O61 3_555 157.87(12) 0.933 2.461 3.343(5) yes
C8 H81 O47 2_556 136.89(10) 0.930 2.552 3.293(5) yes
O23 H231 O60 2_646 158(4) 0.816 2.070 2.845(5) yes
C24 H241 O34 2_656 168.99(10) 0.921 2.494 3.403(5) yes
C13 H131 O51 . 151.85(10) 0.917 2.569 3.404(5) yes
O34 H341 O59 1_565 175(5) 0.819 1.958 2.775(5) yes
C28 H281 O23 1_565 152.63(10) 0.921 2.537 3.381(5) yes
O47 H471 O53 1_545 176(5) 0.818 1.910 2.728(5) yes
C38 H381 O34 3_555 138.44(11) 0.930 2.561 3.315(5) yes
C68 H682 O51 1_545 146.84(13) 0.956 2.496 3.338(5) yes
C71 H711 O47 2_556 172.74(13) 0.958 2.589 3.542(5) yes
C71 H712 O51 3_555 134.15(13) 0.967 2.548 3.296(5) yes
C71 H713 O52 2_566 134.04(13) 0.960 2.592 3.332(5) yes
